data_7028851
loop_
_publ_author_name
'Bhattacharya, Biswajit'
'Haldar, Ritesh'
'Dey, Rajdip'
'Maji, Tapas Kumar'
'Ghoshal, Debajyoti'

_publ_section_title
;
 Porous coordination polymers based on functionalized Schiff base linkers:
 enhanced CO2 uptake by pore surface modification.
;
_journal_issue 5
_journal_name_full 'Dalton transactions (Cambridge, England : 2003)'
_journal_page_first 2272
_journal_page_last 2282
_journal_paper_doi 10.1039/c3dt52266k
_journal_volume 43
_journal_year 2014
_chemical_formula_sum 'C30 H22 N4 O8 Zn2'
_chemical_formula_weight 697.26
_chemical_name_systematic
;
 ?
;
_space_group_IT_number 14
_symmetry_cell_setting monoclinic
_symmetry_space_group_name_Hall '-P 2yn'
_symmetry_space_group_name_H-M 'P 1 21/n 1'
_atom_sites_solution_hydrogens geom
_atom_sites_solution_primary direct
_atom_sites_solution_secondary difmap
_audit_creation_method SHELXL-97
_cell_angle_alpha 90.00
_cell_angle_beta 98.3460(10)
_cell_angle_gamma 90.00
_cell_formula_units_Z 2
_cell_length_a 7.7679(3)
_cell_length_b 15.7170(6)
_cell_length_c 12.0010(5)
_cell_measurement_reflns_used 250
_cell_measurement_temperature 298(2)
_cell_measurement_theta_max 26.4
_cell_measurement_theta_min 2.2
_cell_volume 1449.66(10)
_computing_cell_refinement 'SMART APEX II'
_computing_data_collection 'SMART APEX II (Bruker,2010)'
_computing_data_reduction 'SAINT (Bruker,2000)'
_computing_molecular_graphics 'Ortep-3v2 for windows (Farrugia, 1997)'
_computing_publication_material 'PLATON (Spek, 2008)'
_computing_structure_refinement 'SHELXL-97 (Sheldrick, 2008)'
_computing_structure_solution 'SHELXS-97 (Sheldrick, 2008)'
_diffrn_ambient_temperature 298(2)
_diffrn_measured_fraction_theta_full 1.000
_diffrn_measured_fraction_theta_max 1.000
_diffrn_measurement_device_type 'CCD area detector'
_diffrn_measurement_method 'phi and omega scans'
_diffrn_radiation_monochromator graphite
_diffrn_radiation_source 'fine-focus sealed tube'
_diffrn_radiation_type MoK\a
_diffrn_radiation_wavelength 0.71073
_diffrn_reflns_av_R_equivalents 0.0441
_diffrn_reflns_av_unetI/netI 0.0341
_diffrn_reflns_limit_h_max 9
_diffrn_reflns_limit_h_min -9
_diffrn_reflns_limit_k_max 19
_diffrn_reflns_limit_k_min -19
_diffrn_reflns_limit_l_max 14
_diffrn_reflns_limit_l_min -14
_diffrn_reflns_number 15003
_diffrn_reflns_theta_full 26.36
_diffrn_reflns_theta_max 26.36
_diffrn_reflns_theta_min 2.15
_exptl_absorpt_coefficient_mu 1.713
_exptl_absorpt_correction_T_max 0.9856
_exptl_absorpt_correction_T_min 0.8973
_exptl_absorpt_correction_type multi-scan
_exptl_absorpt_process_details
;
'XPREP' - A PROGRAM DATA PREPARATION & RECIPROCAL 
SPACE EXPLORATION,
Bruker Analytical X-ray Systems, 1997
;
_exptl_crystal_colour Yellow
_exptl_crystal_density_diffrn 1.597
_exptl_crystal_density_method 'not measured'
_exptl_crystal_description Block
_exptl_crystal_F_000 708
_exptl_crystal_size_max 0.20
_exptl_crystal_size_mid 0.10
_exptl_crystal_size_min 0.10
_refine_diff_density_max 0.905
_refine_diff_density_min -0.329
_refine_diff_density_rms 0.076
_refine_ls_extinction_method none
_refine_ls_goodness_of_fit_ref 1.043
_refine_ls_hydrogen_treatment noref
_refine_ls_matrix_type full
_refine_ls_number_parameters 199
_refine_ls_number_reflns 2966
_refine_ls_number_restraints 0
_refine_ls_restrained_S_all 1.043
_refine_ls_R_factor_all 0.0489
_refine_ls_R_factor_gt 0.0318
_refine_ls_shift/su_max 0.001
_refine_ls_shift/su_mean 0.000
_refine_ls_structure_factor_coef Fsqd
_refine_ls_weighting_details 'calc w=1/[\s^2^(Fo^2^)+(0.0306P)^2^+1.5942P] where P=(Fo^2^+2Fc^2^)/3'
_refine_ls_weighting_scheme calc
_refine_ls_wR_factor_gt 0.0731
_refine_ls_wR_factor_ref 0.0808
_reflns_number_gt 2211
_reflns_number_total 2966
_reflns_threshold_expression >2\s(I)
_cod_data_source_file c3dt52266k.txt
_cod_data_source_block DG5
_cod_depositor_comments
;
The following automatic conversions were performed:

'_symmetry_cell_setting' value 'Monoclinic' changed to 'monoclinic'
according to
/usr/data/users/saulius/automatic-downloads/current/RSC/lib/dictionaries/cif_core.dic
dictionary named 'cif_core.dic' version 2.4.2 from 2011-04-26.

Automatic conversion script
Id: cif_fix_values 2281 2013-09-26 08:29:07Z andrius 
;
_cod_original_sg_symbol_H-M P21/n
_cod_database_code 7028851

loop_
_symmetry_equiv_pos_as_xyz
'x, y, z'
'-x+1/2, y+1/2, -z+1/2'
'-x, -y, -z'
'x-1/2, -y-1/2, z-1/2'

loop_
_atom_site_label
_atom_site_type_symbol
_atom_site_fract_x
_atom_site_fract_y
_atom_site_fract_z
_atom_site_U_iso_or_equiv
_atom_site_adp_type
_atom_site_occupancy
_atom_site_symmetry_multiplicity
_atom_site_calc_flag
_atom_site_refinement_flags
O1 O 0.2183(2) 0.10072(12) -0.02524(16) 0.0225(4) Uani 1 1 d .
N1 N 0.3669(3) 0.01440(14) 0.20521(19) 0.0174(5) Uani 1 1 d .
C1 C 0.1104(4) 0.12897(17) -0.1050(2) 0.0190(6) Uani 1 1 d .
C2 C 0.1678(4) 0.20085(17) -0.1736(2) 0.0187(6) Uani 1 1 d .
C11 C 0.6464(4) 0.03299(19) 0.3783(2) 0.0221(6) Uani 1 1 d .
C9 C 0.3509(4) 0.06022(19) 0.2980(2) 0.0255(7) Uani 1 1 d .
H9 H 0.2441 0.0853 0.3039 0.031 Uiso 1 1 calc R
C13 C 0.5207(4) -0.02127(18) 0.1986(2) 0.0232(7) Uani 1 1 d .
H13 H 0.5339 -0.0523 0.1344 0.028 Uiso 1 1 calc R
C10 C 0.4866(4) 0.07149(19) 0.3849(2) 0.0244(6) Uani 1 1 d .
H10 H 0.4714 0.1044 0.4471 0.029 Uiso 1 1 calc R
N2 N 0.9279(3) -0.00599(19) 0.4584(2) 0.0346(7) Uani 1 1 d .
C12 C 0.6608(4) -0.01421(19) 0.2827(2) 0.0241(7) Uani 1 1 d .
H12 H 0.7651 -0.0412 0.2753 0.029 Uiso 1 1 calc R
C14 C 0.7998(4) 0.0437(2) 0.4683(2) 0.0270(7) Uani 1 1 d .
C15 C 0.7931(4) 0.1085(2) 0.5583(3) 0.0381(8) Uani 1 1 d .
H15A H 0.9005 0.1076 0.6093 0.057 Uiso 1 1 calc R
H15B H 0.6984 0.0956 0.5988 0.057 Uiso 1 1 calc R
H15C H 0.7760 0.1639 0.5249 0.057 Uiso 1 1 calc R
O2 O -0.0411(3) 0.10066(12) -0.13451(17) 0.0238(5) Uani 1 1 d .
C4 C 0.1064(4) 0.30031(17) -0.3276(2) 0.0200(6) Uani 1 1 d .
H4 H 0.0275 0.3246 -0.3844 0.024 Uiso 1 1 calc R
C3 C 0.0509(4) 0.23920(17) -0.2578(2) 0.0200(6) Uani 1 1 d .
H3 H -0.0657 0.2236 -0.2671 0.024 Uiso 1 1 calc R
C5 C 0.2800(4) 0.32557(17) -0.3131(2) 0.0199(6) Uani 1 1 d .
C8 C 0.3429(4) 0.39279(17) -0.3870(2) 0.0199(6) Uani 1 1 d .
C7 C 0.3405(4) 0.22745(18) -0.1581(2) 0.0248(7) Uani 1 1 d .
H7 H 0.4192 0.2037 -0.1007 0.030 Uiso 1 1 calc R
C6 C 0.3958(4) 0.28887(18) -0.2271(3) 0.0241(7) Uani 1 1 d .
H6 H 0.5117 0.3059 -0.2161 0.029 Uiso 1 1 calc R
O3 O 0.4957(2) 0.41922(13) -0.35961(16) 0.0245(5) Uani 1 1 d .
O4 O 0.2389(2) 0.41841(12) -0.47079(16) 0.0231(5) Uani 1 1 d .
Zn1 Zn 0.16694(4) 0.001870(19) 0.07663(2) 0.01325(10) Uani 1 1 d .

loop_
_atom_site_aniso_label
_atom_site_aniso_U_11
_atom_site_aniso_U_22
_atom_site_aniso_U_33
_atom_site_aniso_U_23
_atom_site_aniso_U_13
_atom_site_aniso_U_12
O1 0.0250(10) 0.0214(11) 0.0212(11) 0.0068(8) 0.0041(9) -0.0005(8)
N1 0.0158(11) 0.0206(13) 0.0149(11) 0.0006(9) -0.0003(9) -0.0013(9)
C1 0.0259(15) 0.0141(14) 0.0177(14) -0.0003(11) 0.0059(12) -0.0015(11)
C2 0.0225(14) 0.0158(14) 0.0184(14) -0.0004(11) 0.0053(11) -0.0028(11)
C11 0.0198(14) 0.0258(15) 0.0190(15) 0.0022(12) -0.0030(12) -0.0016(12)
C9 0.0245(15) 0.0285(17) 0.0227(16) -0.0006(13) 0.0006(12) 0.0016(13)
C13 0.0204(14) 0.0281(17) 0.0202(15) 0.0003(12) -0.0005(12) 0.0006(12)
C10 0.0300(16) 0.0250(16) 0.0174(15) -0.0060(12) 0.0003(12) -0.0012(13)
N2 0.0231(13) 0.0526(18) 0.0238(14) -0.0075(13) -0.0108(11) 0.0034(13)
C12 0.0181(13) 0.0315(18) 0.0216(15) -0.0029(13) -0.0005(11) 0.0019(12)
C14 0.0248(16) 0.0331(18) 0.0206(16) 0.0026(14) -0.0048(12) -0.0045(14)
C15 0.0395(19) 0.036(2) 0.0328(19) -0.0072(15) -0.0136(15) 0.0032(15)
O2 0.0256(11) 0.0202(11) 0.0254(11) 0.0052(9) 0.0025(9) -0.0083(8)
C4 0.0218(14) 0.0188(14) 0.0188(15) 0.0024(12) 0.0016(11) -0.0038(11)
C3 0.0213(14) 0.0178(14) 0.0210(15) -0.0014(12) 0.0036(12) -0.0045(11)
C5 0.0246(15) 0.0159(14) 0.0200(15) 0.0002(11) 0.0054(12) -0.0026(11)
C8 0.0250(15) 0.0163(14) 0.0194(15) -0.0007(12) 0.0066(12) -0.0006(12)
C7 0.0242(15) 0.0240(16) 0.0248(16) 0.0059(13) -0.0014(13) -0.0035(12)
C6 0.0194(14) 0.0250(16) 0.0271(17) 0.0053(13) 0.0003(12) -0.0059(12)
O3 0.0235(11) 0.0261(11) 0.0241(11) 0.0041(9) 0.0047(9) -0.0077(9)
O4 0.0231(10) 0.0231(11) 0.0238(11) 0.0086(9) 0.0053(9) -0.0008(8)
Zn1 0.01319(15) 0.01342(16) 0.01264(16) -0.00023(13) 0.00015(11) -0.00012(13)

loop_
_atom_type_symbol
_atom_type_description
_atom_type_scat_dispersion_real
_atom_type_scat_dispersion_imag
_atom_type_scat_source
C C 0.0033 0.0016 'International Tables Vol C Tables 4.2.6.8 and 6.1.1.4'
H H 0.0000 0.0000 'International Tables Vol C Tables 4.2.6.8 and 6.1.1.4'
N N 0.0061 0.0033 'International Tables Vol C Tables 4.2.6.8 and 6.1.1.4'
O O 0.0106 0.0060 'International Tables Vol C Tables 4.2.6.8 and 6.1.1.4'
Zn Zn 0.2839 1.4301 'International Tables Vol C Tables 4.2.6.8 and 6.1.1.4'

loop_
_geom_angle_atom_site_label_1
_geom_angle_atom_site_label_2
_geom_angle_atom_site_label_3
_geom_angle
_geom_angle_site_symmetry_1
_geom_angle_site_symmetry_3
C1 O1 Zn1 123.72(18) . .
C13 N1 C9 117.7(2) . .
C13 N1 Zn1 120.42(19) . .
C9 N1 Zn1 121.83(19) . .
O1 C1 O2 125.5(3) . .
O1 C1 C2 117.7(2) . .
O2 C1 C2 116.8(2) . .
C7 C2 C3 118.8(3) . .
C7 C2 C1 120.6(2) . .
C3 C2 C1 120.6(2) . .
C12 C11 C10 117.4(3) . .
C12 C11 C14 120.5(3) . .
C10 C11 C14 122.2(3) . .
N1 C9 C10 122.7(3) . .
N1 C13 C12 122.8(3) . .
C9 C10 C11 119.3(3) . .
C14 N2 N2 113.7(3) . 3_756
C13 C12 C11 120.0(3) . .
N2 C14 C15 126.3(3) . .
N2 C14 C11 114.2(3) . .
C15 C14 C11 119.5(3) . .
C1 O2 Zn1 130.69(18) . 3
C3 C4 C5 120.2(3) . .
C4 C3 C2 120.8(3) . .
C6 C5 C4 119.0(3) . .
C6 C5 C8 119.8(2) . .
C4 C5 C8 121.2(3) . .
O3 C8 O4 125.1(3) . .
O3 C8 C5 117.0(2) . .
O4 C8 C5 117.9(2) . .
C6 C7 C2 120.5(3) . .
C7 C6 C5 120.7(3) . .
C8 O3 Zn1 138.07(19) . 4_665
C8 O4 Zn1 117.19(17) . 2_554
N1 Zn1 O4 103.41(8) . 2_544
N1 Zn1 O3 97.11(8) . 4_566
O4 Zn1 O3 159.44(8) 2_544 4_566
N1 Zn1 O1 100.70(8) . .
O4 Zn1 O1 89.86(8) 2_544 .
O3 Zn1 O1 87.54(8) 4_566 .
N1 Zn1 O2 99.65(8) . 3
O4 Zn1 O2 86.40(8) 2_544 3
O3 Zn1 O2 88.97(8) 4_566 3
O1 Zn1 O2 159.62(8) . 3
N1 Zn1 Zn1 168.23(7) . 3
O4 Zn1 Zn1 87.78(6) 2_544 3
O3 Zn1 Zn1 71.66(6) 4_566 3
O1 Zn1 Zn1 82.71(5) . 3
O2 Zn1 Zn1 77.14(6) 3 3

loop_
_geom_bond_atom_site_label_1
_geom_bond_atom_site_label_2
_geom_bond_distance
_geom_bond_site_symmetry_2
O1 C1 1.258(3) .
O1 Zn1 2.0516(19) .
N1 C13 1.332(4) .
N1 C9 1.347(4) .
N1 Zn1 2.034(2) .
C1 O2 1.260(3) .
C1 C2 1.503(4) .
C2 C7 1.391(4) .
C2 C3 1.393(4) .
C11 C12 1.384(4) .
C11 C10 1.394(4) .
C11 C14 1.497(4) .
C9 C10 1.382(4) .
C13 C12 1.378(4) .
N2 C14 1.285(4) .
N2 N2 1.401(5) 3_756
C14 C15 1.490(4) .
O2 Zn1 2.0572(18) 3
C4 C3 1.384(4) .
C4 C5 1.392(4) .
C5 C6 1.392(4) .
C5 C8 1.506(4) .
C8 O3 1.255(3) .
C8 O4 1.262(3) .
C7 C6 1.381(4) .
O3 Zn1 2.0465(19) 4_665
O4 Zn1 2.0344(19) 2_554
Zn1 O4 2.0344(19) 2_544
Zn1 O3 2.0465(19) 4_566
Zn1 O2 2.0572(18) 3
Zn1 Zn1 2.9544(5) 3
